data_4070748
loop_
_publ_author_name
'Caires, Christopher C.'
'Guccione, Samira'

_publ_section_title
;
 Synthesis, Structure, and Reactivity of Borate Ester Coordinated
 Organobismuth Compounds
;
_journal_issue 4
_journal_name_full Organometallics
_journal_page_first 747
_journal_paper_doi 10.1021/om7009792
_journal_volume 27
_journal_year 2008
_chemical_formula_moiety 'C24 H25 B Bi F O2'
_chemical_formula_sum 'C24 H25 B Bi F O2'
_chemical_formula_weight 584.23
_chemical_name_common 07237
_chemical_name_systematic
; 
 ? 
;
_space_group_IT_number 2
_symmetry_cell_setting triclinic
_symmetry_space_group_name_Hall '-P 1'
_symmetry_space_group_name_H-M 'P -1'
_atom_sites_solution_hydrogens geom
_atom_sites_solution_primary direct
_atom_sites_solution_secondary difmap
_audit_creation_method SHELXL-97
_cell_angle_alpha 94.046(4)
_cell_angle_beta 95.697(4)
_cell_angle_gamma 118.484(3)
_cell_formula_units_Z 2
_cell_length_a 10.399(3)
_cell_length_b 10.701(3)
_cell_length_c 11.484(3)
_cell_measurement_reflns_used 2911
_cell_measurement_temperature 173(2)
_cell_volume 1107.5(5)
_computing_cell_refinement 'SAINT, Bruker'
_computing_data_collection 'SMART, Bruker'
_computing_data_reduction 'SAINT, Bruker'
_computing_molecular_graphics 'SHELXTL, Bruker'
_computing_structure_refinement 'SHELXL-97 (Sheldrick, 1997)'
_computing_structure_solution 'SHELXS-97 (Sheldrick, 1990)'
_diffrn_ambient_temperature 173(2)
_diffrn_measured_fraction_theta_full 0.994
_diffrn_measured_fraction_theta_max 0.994
_diffrn_measurement_device_type 'Siemens SMART Platform CCD'
_diffrn_measurement_method 'area detector, omega scans per phi'
_diffrn_radiation_monochromator graphite
_diffrn_radiation_source 'normal-focus sealed tube'
_diffrn_radiation_type MoK\a
_diffrn_radiation_wavelength 0.71073
_diffrn_reflns_av_R_equivalents 0.0000
_diffrn_reflns_av_sigmaI/netI 0.0297
_diffrn_reflns_limit_h_max 12
_diffrn_reflns_limit_h_min -12
_diffrn_reflns_limit_k_max 12
_diffrn_reflns_limit_k_min -12
_diffrn_reflns_limit_l_max 13
_diffrn_reflns_limit_l_min 0
_diffrn_reflns_number 3928
_diffrn_reflns_theta_full 25.11
_diffrn_reflns_theta_max 25.11
_diffrn_reflns_theta_min 1.80
_exptl_absorpt_coefficient_mu 7.984
_exptl_absorpt_correction_T_max 0.5023
_exptl_absorpt_correction_T_min 0.1424
_exptl_absorpt_correction_type multi-scan
_exptl_absorpt_process_details 'TWINABS, G. Sheldrick, 2003'
_exptl_crystal_colour colorless
_exptl_crystal_density_diffrn 1.752
_exptl_crystal_density_method 'not measured'
_exptl_crystal_description rod
_exptl_crystal_F_000 564
_exptl_crystal_size_max 0.40
_exptl_crystal_size_mid 0.13
_exptl_crystal_size_min 0.10
_refine_diff_density_max 1.459
_refine_diff_density_min -1.944
_refine_diff_density_rms 0.168
_refine_ls_extinction_method none
_refine_ls_goodness_of_fit_ref 1.016
_refine_ls_hydrogen_treatment constr
_refine_ls_matrix_type full
_refine_ls_number_parameters 267
_refine_ls_number_reflns 3928
_refine_ls_number_restraints 0
_refine_ls_restrained_S_all 1.016
_refine_ls_R_factor_all 0.0392
_refine_ls_R_factor_gt 0.0352
_refine_ls_shift/su_max 0.001
_refine_ls_shift/su_mean 0.000
_refine_ls_structure_factor_coef Fsqd
_refine_ls_weighting_details 'calc w=1/[\s^2^(Fo^2^)+(0.0617P)^2^+2.5141P] where P=(Fo^2^+2Fc^2^)/3'
_refine_ls_weighting_scheme calc
_refine_ls_wR_factor_gt 0.0870
_refine_ls_wR_factor_ref 0.0892
_reflns_number_gt 3677
_reflns_number_total 3928
_reflns_threshold_expression >2sigma(I)
_cod_data_source_file om7009792-file001.cif
_cod_data_source_block 07237tt
_cod_depositor_comments
;
The following automatic conversions were performed:

'_symmetry_cell_setting' value 'Triclinic' changed to 'triclinic'
according to /home/saulius/struct/CIF-dictionaries/cif_core.dic
dictionary named 'cif_core.dic' version 2.4.1 from 2010-06-29.

Automatic conversion script
Id: cif_fix_values 1715 2011-07-08 13:25:40Z adriana 
;
_cod_original_cell_volume 1107.6(5)
_cod_original_sg_symbol_H-M P-1
_cod_database_code 4070748

loop_
_symmetry_equiv_pos_as_xyz
'x, y, z'
'-x, -y, -z'

loop_
_atom_site_label
_atom_site_type_symbol
_atom_site_fract_x
_atom_site_fract_y
_atom_site_fract_z
_atom_site_U_iso_or_equiv
_atom_site_adp_type
_atom_site_occupancy
_atom_site_symmetry_multiplicity
_atom_site_calc_flag
_atom_site_refinement_flags
Bi1 Bi 0.39314(3) 0.77218(3) 0.50561(2) 0.02434(10) Uani 1 1 d .
F1 F 0.4059(6) 0.3175(5) 0.7114(5) 0.0399(12) Uani 1 1 d .
O1 O 0.5384(6) 0.7596(5) 0.7285(4) 0.0284(12) Uani 1 1 d .
O2 O 0.5386(6) 0.5892(6) 0.8360(5) 0.0332(13) Uani 1 1 d .
B1 B 0.4935(10) 0.6177(10) 0.7314(7) 0.0257(19) Uani 1 1 d .
C1 C 0.3240(8) 0.5404(8) 0.5273(7) 0.0254(16) Uani 1 1 d .
C2 C 0.3908(8) 0.5043(7) 0.6242(6) 0.0218(15) Uani 1 1 d .
C3 C 0.3454(9) 0.3591(9) 0.6224(7) 0.0294(17) Uani 1 1 d .
C4 C 0.2396(10) 0.2516(8) 0.5391(7) 0.0356(18) Uani 1 1 d .
H4 H 0.2123 0.1541 0.5442 0.043 Uiso 1 1 calc R
C5 C 0.1737(9) 0.2891(9) 0.4473(7) 0.0325(18) Uani 1 1 d .
H5 H 0.0986 0.2173 0.3888 0.039 Uiso 1 1 calc R
C6 C 0.2196(9) 0.4341(8) 0.4423(6) 0.0295(16) Uani 1 1 d .
H6 H 0.1770 0.4599 0.3778 0.035 Uiso 1 1 calc R
C7 C 0.6342(9) 0.8394(9) 0.8392(7) 0.0286(17) Uani 1 1 d .
C8 C 0.5917(11) 0.9526(10) 0.8783(8) 0.044(2) Uani 1 1 d .
H8A H 0.4863 0.9055 0.8857 0.066 Uiso 1 1 calc R
H8B H 0.6110 1.0190 0.8194 0.066 Uiso 1 1 calc R
H8C H 0.6506 1.0060 0.9547 0.066 Uiso 1 1 calc R
C9 C 0.7920(10) 0.9104(11) 0.8114(9) 0.047(2) Uani 1 1 d .
H9A H 0.8148 0.8365 0.7812 0.070 Uiso 1 1 calc R
H9B H 0.8610 0.9663 0.8834 0.070 Uiso 1 1 calc R
H9C H 0.8015 0.9742 0.7517 0.070 Uiso 1 1 calc R
C10 C 0.6006(8) 0.7210(8) 0.9205(6) 0.0266(17) Uani 1 1 d .
C11 C 0.4796(11) 0.6994(11) 0.9945(8) 0.041(2) Uani 1 1 d .
H11A H 0.4504 0.6115 1.0309 0.062 Uiso 1 1 calc R
H11B H 0.3936 0.6912 0.9438 0.062 Uiso 1 1 calc R
H11C H 0.5168 0.7816 1.0564 0.062 Uiso 1 1 calc R
C12 C 0.7330(10) 0.7328(10) 0.9957(7) 0.043(2) Uani 1 1 d .
H12A H 0.8020 0.7292 0.9451 0.064 Uiso 1 1 calc R
H12B H 0.7015 0.6530 1.0427 0.064 Uiso 1 1 calc R
H12C H 0.7822 0.8239 1.0486 0.064 Uiso 1 1 calc R
C13 C 0.2607(8) 0.7998(8) 0.6383(7) 0.0262(16) Uani 1 1 d .
C14 C 0.1753(9) 0.6921(9) 0.7004(7) 0.0325(18) Uani 1 1 d .
H14 H 0.1617 0.5984 0.6810 0.039 Uiso 1 1 calc R
C15 C 0.1079(9) 0.7186(9) 0.7919(8) 0.0325(18) Uani 1 1 d .
H15 H 0.0502 0.6435 0.8348 0.039 Uiso 1 1 calc R
C16 C 0.1259(9) 0.8531(10) 0.8190(8) 0.034(2) Uani 1 1 d .
H16 H 0.0813 0.8718 0.8814 0.041 Uiso 1 1 calc R
C17 C 0.2092(9) 0.9622(10) 0.7554(7) 0.0332(19) Uani 1 1 d .
H17 H 0.2208 1.0553 0.7739 0.040 Uiso 1 1 calc R
C18 C 0.2750(9) 0.9358(9) 0.6657(7) 0.0311(18) Uani 1 1 d .
H18 H 0.3307 1.0107 0.6219 0.037 Uiso 1 1 calc R
C19 C 0.2189(9) 0.7150(8) 0.3439(6) 0.0270(16) Uani 1 1 d .
C20 C 0.0912(9) 0.7220(9) 0.3488(7) 0.0326(18) Uani 1 1 d .
H20 H 0.0685 0.7454 0.4226 0.039 Uiso 1 1 calc R
C21 C -0.0051(10) 0.6947(11) 0.2450(8) 0.039(2) Uani 1 1 d .
H21 H -0.0941 0.6984 0.2485 0.047 Uiso 1 1 calc R
C22 C 0.0277(10) 0.6621(9) 0.1367(7) 0.0349(19) Uani 1 1 d .
H22 H -0.0383 0.6448 0.0665 0.042 Uiso 1 1 calc R
C23 C 0.1554(10) 0.6547(10) 0.1305(8) 0.039(2) Uani 1 1 d .
H23 H 0.1780 0.6320 0.0564 0.046 Uiso 1 1 calc R
C24 C 0.2509(9) 0.6811(10) 0.2343(7) 0.0319(19) Uani 1 1 d .
H24 H 0.3391 0.6759 0.2307 0.038 Uiso 1 1 calc R

loop_
_atom_site_aniso_label
_atom_site_aniso_U_11
_atom_site_aniso_U_22
_atom_site_aniso_U_33
_atom_site_aniso_U_23
_atom_site_aniso_U_13
_atom_site_aniso_U_12
Bi1 0.02525(17) 0.02734(15) 0.02080(15) 0.00570(9) 0.00489(12) 0.01254(13)
F1 0.056(3) 0.034(3) 0.034(3) 0.002(2) -0.008(2) 0.028(3)
O1 0.033(3) 0.030(3) 0.019(3) -0.002(2) -0.005(2) 0.015(2)
O2 0.044(3) 0.027(3) 0.026(3) -0.006(2) -0.005(2) 0.018(3)
B1 0.029(5) 0.039(5) 0.016(4) 0.000(4) -0.003(3) 0.024(4)
C1 0.023(4) 0.032(4) 0.027(4) 0.005(3) 0.006(3) 0.018(3)
C2 0.021(4) 0.019(3) 0.025(4) 0.000(3) 0.006(3) 0.010(3)
C3 0.035(4) 0.032(4) 0.024(4) 0.005(3) 0.003(3) 0.018(4)
C4 0.046(5) 0.028(4) 0.026(4) -0.005(3) 0.001(4) 0.014(4)
C5 0.039(5) 0.033(4) 0.023(4) 0.000(3) 0.002(3) 0.017(4)
C6 0.022(4) 0.035(4) 0.025(4) 0.003(3) -0.002(3) 0.010(4)
C7 0.026(4) 0.031(4) 0.021(4) -0.006(3) -0.006(3) 0.011(3)
C8 0.059(6) 0.040(5) 0.035(5) -0.005(4) -0.007(4) 0.030(5)
C9 0.041(5) 0.042(6) 0.041(6) -0.002(4) 0.013(4) 0.007(4)
C10 0.028(4) 0.027(4) 0.016(4) -0.011(3) -0.006(3) 0.011(3)
C11 0.046(5) 0.050(6) 0.026(4) 0.001(4) 0.007(4) 0.022(4)
C12 0.049(6) 0.048(6) 0.029(5) -0.009(4) -0.020(4) 0.029(5)
C13 0.024(4) 0.029(4) 0.021(4) -0.001(3) 0.000(3) 0.011(3)
C14 0.033(4) 0.030(4) 0.029(4) 0.003(3) -0.003(3) 0.012(4)
C15 0.023(4) 0.037(5) 0.035(5) 0.013(4) 0.010(3) 0.011(4)
C16 0.025(4) 0.045(5) 0.026(4) 0.001(4) 0.001(3) 0.013(4)
C17 0.039(5) 0.035(5) 0.031(5) -0.005(4) 0.005(4) 0.023(4)
C18 0.028(4) 0.028(4) 0.029(4) 0.001(3) 0.002(3) 0.008(3)
C19 0.032(4) 0.032(4) 0.015(3) 0.004(3) 0.002(3) 0.014(3)
C20 0.030(4) 0.042(5) 0.027(4) 0.006(4) 0.001(3) 0.018(4)
C21 0.035(5) 0.051(6) 0.034(5) 0.009(4) 0.007(4) 0.024(4)
C22 0.039(5) 0.030(4) 0.032(5) 0.005(3) -0.008(4) 0.017(4)
C23 0.034(5) 0.048(5) 0.031(5) 0.012(4) 0.007(4) 0.016(4)
C24 0.031(4) 0.052(5) 0.018(4) 0.010(4) 0.005(3) 0.023(4)

loop_
_atom_type_symbol
_atom_type_description
_atom_type_scat_dispersion_real
_atom_type_scat_dispersion_imag
_atom_type_scat_source
C C 0.0033 0.0016 'International Tables Vol C Tables 4.2.6.8 and 6.1.1.4'
H H 0.0000 0.0000 'International Tables Vol C Tables 4.2.6.8 and 6.1.1.4'
B B 0.0013 0.0007 'International Tables Vol C Tables 4.2.6.8 and 6.1.1.4'
O O 0.0106 0.0060 'International Tables Vol C Tables 4.2.6.8 and 6.1.1.4'
F F 0.0171 0.0103 'International Tables Vol C Tables 4.2.6.8 and 6.1.1.4'
Bi Bi -4.1077 10.2566 'International Tables Vol C Tables 4.2.6.8 and 6.1.1.4'

loop_
_geom_angle_atom_site_label_1
_geom_angle_atom_site_label_2
_geom_angle_atom_site_label_3
_geom_angle
C13 Bi1 C1 95.5(3)
C13 Bi1 C19 96.0(3)
C1 Bi1 C19 94.4(3)
C13 Bi1 O1 76.1(2)
C1 Bi1 O1 70.2(2)
C19 Bi1 O1 161.5(2)
B1 O1 C7 108.1(6)
B1 O1 Bi1 105.3(4)
C7 O1 Bi1 146.5(5)
B1 O2 C10 107.4(6)
O2 B1 O1 113.6(7)
O2 B1 C2 125.8(7)
O1 B1 C2 120.4(7)
C6 C1 C2 119.9(7)
C6 C1 Bi1 118.6(5)
C2 C1 Bi1 121.4(5)
C3 C2 C1 115.4(7)
C3 C2 B1 122.3(7)
C1 C2 B1 121.9(6)
F1 C3 C4 116.2(7)
F1 C3 C2 118.5(7)
C4 C3 C2 125.3(8)
C3 C4 C5 118.2(8)
C3 C4 H4 120.9
C5 C4 H4 120.9
C4 C5 C6 118.9(7)
C4 C5 H5 120.6
C6 C5 H5 120.6
C1 C6 C5 122.3(7)
C1 C6 H6 118.9
C5 C6 H6 118.9
O1 C7 C9 106.3(7)
O1 C7 C8 106.8(7)
C9 C7 C8 110.6(7)
O1 C7 C10 103.0(6)
C9 C7 C10 113.9(7)
C8 C7 C10 115.2(7)
C7 C8 H8A 109.5
C7 C8 H8B 109.5
H8A C8 H8B 109.5
C7 C8 H8C 109.5
H8A C8 H8C 109.5
H8B C8 H8C 109.5
C7 C9 H9A 109.5
C7 C9 H9B 109.5
H9A C9 H9B 109.5
C7 C9 H9C 109.5
H9A C9 H9C 109.5
H9B C9 H9C 109.5
O2 C10 C12 107.4(6)
O2 C10 C11 105.6(6)
C12 C10 C11 110.6(7)
O2 C10 C7 103.0(6)
C12 C10 C7 115.2(7)
C11 C10 C7 114.1(7)
C10 C11 H11A 109.5
C10 C11 H11B 109.5
H11A C11 H11B 109.5
C10 C11 H11C 109.5
H11A C11 H11C 109.5
H11B C11 H11C 109.5
C10 C12 H12A 109.5
C10 C12 H12B 109.5
H12A C12 H12B 109.5
C10 C12 H12C 109.5
H12A C12 H12C 109.5
H12B C12 H12C 109.5
C14 C13 C18 118.5(7)
C14 C13 Bi1 122.9(6)
C18 C13 Bi1 118.4(6)
C13 C14 C15 121.0(8)
C13 C14 H14 119.5
C15 C14 H14 119.5
C16 C15 C14 119.6(8)
C16 C15 H15 120.2
C14 C15 H15 120.2
C15 C16 C17 120.0(8)
C15 C16 H16 120.0
C17 C16 H16 120.0
C18 C17 C16 120.2(8)
C18 C17 H17 119.9
C16 C17 H17 119.9
C17 C18 C13 120.7(8)
C17 C18 H18 119.7
C13 C18 H18 119.7
C20 C19 C24 119.4(7)
C20 C19 Bi1 123.1(5)
C24 C19 Bi1 117.4(6)
C19 C20 C21 119.7(8)
C19 C20 H20 120.2
C21 C20 H20 120.2
C22 C21 C20 120.6(8)
C22 C21 H21 119.7
C20 C21 H21 119.7
C23 C22 C21 120.3(8)
C23 C22 H22 119.9
C21 C22 H22 119.9
C22 C23 C24 119.0(8)
C22 C23 H23 120.5
C24 C23 H23 120.5
C23 C24 C19 121.0(8)
C23 C24 H24 119.5
C19 C24 H24 119.5

loop_
_geom_bond_atom_site_label_1
_geom_bond_atom_site_label_2
_geom_bond_distance
Bi1 C13 2.247(8)
Bi1 C1 2.270(8)
Bi1 C19 2.285(7)
Bi1 O1 2.885(5)
F1 C3 1.358(9)
O1 B1 1.364(11)
O1 C7 1.457(9)
O2 B1 1.353(10)
O2 C10 1.471(9)
B1 C2 1.556(11)
C1 C6 1.371(10)
C1 C2 1.426(10)
C2 C3 1.389(10)
C3 C4 1.370(11)
C4 C5 1.386(12)
C4 H4 0.9500
C5 C6 1.397(11)
C5 H5 0.9500
C6 H6 0.9500
C7 C9 1.523(12)
C7 C8 1.529(12)
C7 C10 1.552(12)
C8 H8A 0.9800
C8 H8B 0.9800
C8 H8C 0.9800
C9 H9A 0.9800
C9 H9B 0.9800
C9 H9C 0.9800
C10 C12 1.497(11)
C10 C11 1.524(12)
C11 H11A 0.9800
C11 H11B 0.9800
C11 H11C 0.9800
C12 H12A 0.9800
C12 H12B 0.9800
C12 H12C 0.9800
C13 C14 1.375(11)
C13 C18 1.399(11)
C14 C15 1.404(12)
C14 H14 0.9500
C15 C16 1.368(12)
C15 H15 0.9500
C16 C17 1.389(12)
C16 H16 0.9500
C17 C18 1.375(11)
C17 H17 0.9500
C18 H18 0.9500
C19 C20 1.372(12)
C19 C24 1.400(11)
C20 C21 1.395(12)
C20 H20 0.9500
C21 C22 1.386(13)
C21 H21 0.9500
C22 C23 1.376(13)
C22 H22 0.9500
C23 C24 1.392(12)
C23 H23 0.9500
C24 H24 0.9500

loop_
_geom_torsion_atom_site_label_1
_geom_torsion_atom_site_label_2
_geom_torsion_atom_site_label_3
_geom_torsion_atom_site_label_4
_geom_torsion
C13 Bi1 O1 B1 103.0(5)
C1 Bi1 O1 B1 1.8(5)
C19 Bi1 O1 B1 36.6(9)
C13 Bi1 O1 C7 -73.9(8)
C1 Bi1 O1 C7 -175.1(9)
C19 Bi1 O1 C7 -140.2(9)
C10 O2 B1 O1 9.9(9)
C10 O2 B1 C2 -165.7(7)
C7 O1 B1 O2 4.9(9)
Bi1 O1 B1 O2 -173.3(5)
C7 O1 B1 C2 -179.2(7)
Bi1 O1 B1 C2 2.6(8)
C13 Bi1 C1 C6 103.1(6)
C19 Bi1 C1 C6 6.6(6)
O1 Bi1 C1 C6 176.1(7)
C13 Bi1 C1 C2 -79.5(6)
C19 Bi1 C1 C2 -175.9(6)
O1 Bi1 C1 C2 -6.4(5)
C6 C1 C2 C3 1.7(10)
Bi1 C1 C2 C3 -175.8(5)
C6 C1 C2 B1 -171.6(7)
Bi1 C1 C2 B1 11.0(9)
O2 B1 C2 C3 -6.2(12)
O1 B1 C2 C3 178.4(7)
O2 B1 C2 C1 166.6(7)
O1 B1 C2 C1 -8.8(11)
C1 C2 C3 F1 179.3(6)
B1 C2 C3 F1 -7.5(11)
C1 C2 C3 C4 -2.9(12)
B1 C2 C3 C4 170.4(8)
F1 C3 C4 C5 179.3(7)
C2 C3 C4 C5 1.4(13)
C3 C4 C5 C6 1.2(12)
C2 C1 C6 C5 0.8(12)
Bi1 C1 C6 C5 178.3(6)
C4 C5 C6 C1 -2.3(12)
B1 O1 C7 C9 103.7(8)
Bi1 O1 C7 C9 -79.5(10)
B1 O1 C7 C8 -138.2(7)
Bi1 O1 C7 C8 38.6(11)
B1 O1 C7 C10 -16.4(8)
Bi1 O1 C7 C10 160.4(6)
B1 O2 C10 C12 -141.3(7)
B1 O2 C10 C11 100.7(8)
B1 O2 C10 C7 -19.2(8)
O1 C7 C10 O2 21.3(7)
C9 C7 C10 O2 -93.5(7)
C8 C7 C10 O2 137.2(7)
O1 C7 C10 C12 137.8(7)
C9 C7 C10 C12 23.1(10)
C8 C7 C10 C12 -106.2(8)
O1 C7 C10 C11 -92.6(7)
C9 C7 C10 C11 152.6(7)
C8 C7 C10 C11 23.3(10)
C1 Bi1 C13 C14 0.3(7)
C19 Bi1 C13 C14 95.3(7)
O1 Bi1 C13 C14 -67.7(6)
C1 Bi1 C13 C18 175.1(6)
C19 Bi1 C13 C18 -89.9(6)
O1 Bi1 C13 C18 107.1(6)
C18 C13 C14 C15 -2.2(12)
Bi1 C13 C14 C15 172.6(6)
C13 C14 C15 C16 0.8(12)
C14 C15 C16 C17 0.6(13)
C15 C16 C17 C18 -0.6(13)
C16 C17 C18 C13 -0.8(12)
C14 C13 C18 C17 2.2(12)
Bi1 C13 C18 C17 -172.9(6)
C13 Bi1 C19 C20 7.0(7)
C1 Bi1 C19 C20 103.0(7)
O1 Bi1 C19 C20 70.4(10)
C13 Bi1 C19 C24 -177.4(6)
C1 Bi1 C19 C24 -81.4(6)
O1 Bi1 C19 C24 -114.1(8)
C24 C19 C20 C21 0.3(12)
Bi1 C19 C20 C21 175.7(7)
C19 C20 C21 C22 -0.7(14)
C20 C21 C22 C23 0.7(14)
C21 C22 C23 C24 -0.3(13)
C22 C23 C24 C19 -0.2(13)
C20 C19 C24 C23 0.2(13)
Bi1 C19 C24 C23 -175.5(6)
